data_7030795
loop_
_publ_author_name
'Schmidt, David'
'Zell, Thomas'
'Schaub, Thomas'
'Radius, Udo'

_publ_section_title
;
 Si-H bond activation at {(NHC)2Ni(0)} leading to hydrido silyl and
 bis(silyl) complexes: a versatile tool for catalytic Si-H/D exchange,
 acceptorless dehydrogenative coupling of hydrosilanes, and hydrogenation
 of disilanes to hydrosilanes.
;
_journal_issue 28
_journal_name_full 'Dalton transactions (Cambridge, England : 2003)'
_journal_page_first 10816
_journal_page_last 10827
_journal_paper_doi 10.1039/c4dt01250j
_journal_volume 43
_journal_year 2014
_chemical_formula_moiety C79H120N8Ni2Si2
_chemical_formula_sum 'C79 H120 N8 Ni2 Si2'
_chemical_formula_weight 1355.43
_chemical_name_systematic
; 
 ? 
;
_space_group_IT_number 15
_symmetry_cell_setting monoclinic
_symmetry_space_group_name_Hall '-C 2yc'
_symmetry_space_group_name_H-M 'C 1 2/c 1'
_atom_sites_solution_hydrogens geom
_atom_sites_solution_primary direct
_atom_sites_solution_secondary difmap
_audit_creation_method 'SHELXL-97 + manual editing'
_cell_angle_alpha 90.00
_cell_angle_beta 104.22(3)
_cell_angle_gamma 90.00
_cell_formula_units_Z 4
_cell_length_a 41.417(8)
_cell_length_b 11.756(2)
_cell_length_c 16.723(3)
_cell_measurement_reflns_used 8733
_cell_measurement_temperature 173(2)
_cell_measurement_theta_max 25.4435
_cell_measurement_theta_min 2.695
_cell_volume 7893(3)
_computing_cell_refinement 'Saint-NT v. 7.23'
_computing_data_collection 'Smart-NT v. 5.63'
_computing_data_reduction 'Saint-NT v. 7.23'
_computing_molecular_graphics 'XP in ShelxTL-97'
_computing_publication_material 'XP in ShelxTL-97'
_computing_structure_refinement 'SHELXL-97 (Sheldrick, 1997)'
_computing_structure_solution 'SHELXS-97 (Sheldrick, 1990)'
_diffrn_ambient_temperature 173(2)
_diffrn_measured_fraction_theta_full 0.998
_diffrn_measured_fraction_theta_max 0.992
_diffrn_measurement_device_type 'CCD area detector'
_diffrn_measurement_method 'phi and omega scans'
_diffrn_radiation_monochromator graphite
_diffrn_radiation_source 'fine-focus sealed tube'
_diffrn_radiation_type MoK\a
_diffrn_radiation_wavelength 0.71073
_diffrn_reflns_av_R_equivalents 0.0497
_diffrn_reflns_av_sigmaI/netI 0.0228
_diffrn_reflns_limit_h_max 50
_diffrn_reflns_limit_h_min -50
_diffrn_reflns_limit_k_max 14
_diffrn_reflns_limit_k_min -14
_diffrn_reflns_limit_l_max 20
_diffrn_reflns_limit_l_min -20
_diffrn_reflns_number 82571
_diffrn_reflns_theta_full 26.00
_diffrn_reflns_theta_max 26.09
_diffrn_reflns_theta_min 1.01
_exptl_absorpt_coefficient_mu 0.552
_exptl_absorpt_correction_T_max 0.7453
_exptl_absorpt_correction_T_min 0.6628
_exptl_absorpt_correction_type multi-scan
_exptl_absorpt_process_details 'SadAbs-2008/1 (Bruker, 2008)'
_exptl_crystal_colour yellow
_exptl_crystal_density_diffrn 1.141
_exptl_crystal_density_method 'not measured'
_exptl_crystal_description block
_exptl_crystal_F_000 2936
_exptl_crystal_size_max 0.25
_exptl_crystal_size_mid 0.22
_exptl_crystal_size_min 0.10
_refine_diff_density_max 0.492
_refine_diff_density_min -0.186
_refine_diff_density_rms 0.058
_refine_ls_extinction_method none
_refine_ls_goodness_of_fit_ref 1.056
_refine_ls_hydrogen_treatment mixed
_refine_ls_matrix_type full
_refine_ls_number_parameters 434
_refine_ls_number_reflns 7787
_refine_ls_number_restraints 0
_refine_ls_restrained_S_all 1.056
_refine_ls_R_factor_all 0.0463
_refine_ls_R_factor_gt 0.0373
_refine_ls_shift/su_max 0.001
_refine_ls_shift/su_mean 0.000
_refine_ls_structure_factor_coef Fsqd
_refine_ls_weighting_details 'calc w=1/[\s^2^(Fo^2^)+(0.0535P)^2^+6.3641P] where P=(Fo^2^+2Fc^2^)/3'
_refine_ls_weighting_scheme calc
_refine_ls_wR_factor_gt 0.0930
_refine_ls_wR_factor_ref 0.1019
_reflns_number_gt 6614
_reflns_number_total 7787
_reflns_threshold_expression >2sigma(I)
_cod_data_source_file c4dt01250j2.cif
_cod_data_source_block compound_cis7
_cod_depositor_comments 'Adding full bibliography for 7030793--7030800.cif.'
_cod_original_sg_symbol_H-M C2/c
_cod_database_code 7030795

loop_
_symmetry_equiv_pos_as_xyz
'x, y, z'
'-x, y, -z+1/2'
'x+1/2, y+1/2, z'
'-x+1/2, y+1/2, -z+1/2'
'-x, -y, -z'
'x, -y, z-1/2'
'-x+1/2, -y+1/2, -z'
'x+1/2, -y+1/2, z-1/2'

loop_
_atom_site_label
_atom_site_type_symbol
_atom_site_fract_x
_atom_site_fract_y
_atom_site_fract_z
_atom_site_U_iso_or_equiv
_atom_site_adp_type
_atom_site_occupancy
_atom_site_symmetry_multiplicity
_atom_site_calc_flag
_atom_site_refinement_flags
Ni Ni 0.135877(5) 0.667789(18) 0.459373(13) 0.02219(8) Uani 1 1 d .
Si Si 0.158780(12) 0.82380(4) 0.52401(3) 0.02301(12) Uani 1 1 d .
N1 N 0.17738(4) 0.66641(14) 0.33807(10) 0.0324(4) Uani 1 1 d .
N2 N 0.12549(4) 0.67902(14) 0.27837(10) 0.0338(4) Uani 1 1 d .
N3 N 0.11239(4) 0.42701(13) 0.44466(10) 0.0327(4) Uani 1 1 d .
N4 N 0.07366(4) 0.54154(14) 0.45643(10) 0.0329(4) Uani 1 1 d .
C1 C 0.14696(5) 0.67317(14) 0.35533(11) 0.0256(4) Uani 1 1 d .
C2 C 0.17474(6) 0.6676(2) 0.25358(14) 0.0499(6) Uani 1 1 d .
H2A H 0.1926 0.6639 0.2272 0.060 Uiso 1 1 calc R
C3 C 0.14233(6) 0.6749(2) 0.21650(13) 0.0491(6) Uani 1 1 d .
H3 H 0.1327 0.6768 0.1588 0.059 Uiso 1 1 calc R
C4 C 0.20936(5) 0.66482(17) 0.40075(13) 0.0341(4) Uani 1 1 d .
H4A H 0.2045 0.6718 0.4562 0.041 Uiso 1 1 calc R
C5 C 0.08905(5) 0.68643(19) 0.26338(13) 0.0408(5) Uani 1 1 d .
H5A H 0.0835 0.6977 0.3178 0.049 Uiso 1 1 calc R
C6 C 0.23039(6) 0.7669(2) 0.38914(15) 0.0470(6) Uani 1 1 d .
H6A H 0.2184 0.8372 0.3945 0.070 Uiso 1 1 calc R
H6B H 0.2348 0.7637 0.3342 0.070 Uiso 1 1 calc R
H6C H 0.2515 0.7654 0.4312 0.070 Uiso 1 1 calc R
C7 C 0.22758(6) 0.5529(2) 0.39868(16) 0.0505(6) Uani 1 1 d .
H7A H 0.2131 0.4896 0.4058 0.076 Uiso 1 1 calc R
H7B H 0.2479 0.5517 0.4434 0.076 Uiso 1 1 calc R
H7C H 0.2334 0.5452 0.3455 0.076 Uiso 1 1 calc R
C8 C 0.07567(8) 0.7883(3) 0.2092(2) 0.0772(9) Uani 1 1 d .
H8A H 0.0518 0.7967 0.2053 0.116 Uiso 1 1 calc R
H8B H 0.0792 0.7765 0.1539 0.116 Uiso 1 1 calc R
H8C H 0.0874 0.8572 0.2334 0.116 Uiso 1 1 calc R
C9 C 0.07277(6) 0.5781(2) 0.22643(19) 0.0637(7) Uani 1 1 d .
H9A H 0.0486 0.5850 0.2172 0.096 Uiso 1 1 calc R
H9B H 0.0807 0.5148 0.2642 0.096 Uiso 1 1 calc R
H9C H 0.0784 0.5639 0.1737 0.096 Uiso 1 1 calc R
C11 C 0.10604(4) 0.54013(15) 0.45073(11) 0.0262(4) Uani 1 1 d .
C12 C 0.08499(6) 0.36090(19) 0.44788(16) 0.0482(6) Uani 1 1 d .
H12A H 0.0837 0.2803 0.4454 0.058 Uiso 1 1 calc R
C13 C 0.06074(5) 0.43288(19) 0.45511(16) 0.0475(6) Uani 1 1 d .
H13A H 0.0389 0.4130 0.4586 0.057 Uiso 1 1 calc R
C14 C 0.14406(5) 0.38305(17) 0.43172(13) 0.0360(5) Uani 1 1 d .
H14A H 0.1599 0.4483 0.4367 0.043 Uiso 1 1 calc R
C15 C 0.05588(5) 0.64743(18) 0.46701(13) 0.0361(5) Uani 1 1 d .
H15A H 0.0708 0.7130 0.4635 0.043 Uiso 1 1 calc R
C16 C 0.15928(6) 0.2962(2) 0.49749(16) 0.0559(6) Uani 1 1 d .
H16A H 0.1632 0.3316 0.5521 0.084 Uiso 1 1 calc R
H16B H 0.1805 0.2693 0.4884 0.084 Uiso 1 1 calc R
H16C H 0.1440 0.2318 0.4944 0.084 Uiso 1 1 calc R
C17 C 0.13879(7) 0.3341(2) 0.34525(16) 0.0579(7) Uani 1 1 d .
H17A H 0.1311 0.3944 0.3045 0.087 Uiso 1 1 calc R
H17B H 0.1220 0.2737 0.3374 0.087 Uiso 1 1 calc R
H17C H 0.1598 0.3028 0.3381 0.087 Uiso 1 1 calc R
C18 C 0.02418(6) 0.6607(2) 0.39824(16) 0.0586(7) Uani 1 1 d .
H18A H 0.0296 0.6539 0.3446 0.088 Uiso 1 1 calc R
H18B H 0.0143 0.7356 0.4025 0.088 Uiso 1 1 calc R
H18C H 0.0083 0.6012 0.4034 0.088 Uiso 1 1 calc R
C19 C 0.04850(6) 0.6503(2) 0.55147(15) 0.0474(6) Uani 1 1 d .
H19A H 0.0693 0.6414 0.5941 0.071 Uiso 1 1 calc R
H19B H 0.0332 0.5882 0.5558 0.071 Uiso 1 1 calc R
H19C H 0.0382 0.7233 0.5590 0.071 Uiso 1 1 calc R
C21 C 0.12108(4) 0.92206(15) 0.51561(11) 0.0249(4) Uani 1 1 d .
C22 C 0.10181(4) 0.92269(16) 0.57506(11) 0.0284(4) Uani 1 1 d .
C23 C 0.07244(5) 0.98625(16) 0.56137(13) 0.0338(4) Uani 1 1 d .
H23A H 0.0599 0.9851 0.6018 0.041 Uiso 1 1 calc R
C24 C 0.06097(5) 1.05119(17) 0.49054(14) 0.0379(5) Uani 1 1 d .
C25 C 0.07976(5) 1.05015(16) 0.43206(13) 0.0358(5) Uani 1 1 d .
H25 H 0.0723 1.0933 0.3830 0.043 Uiso 1 1 calc R
C26 C 0.10919(5) 0.98788(15) 0.44305(11) 0.0300(4) Uani 1 1 d .
C27 C 0.11243(5) 0.85753(19) 0.65522(12) 0.0355(4) Uani 1 1 d .
H27A H 0.1194 0.7807 0.6441 0.053 Uiso 1 1 calc R
H27B H 0.0937 0.8526 0.6812 0.053 Uiso 1 1 calc R
H27C H 0.1311 0.8970 0.6923 0.053 Uiso 1 1 calc R
C28 C 0.02942(6) 1.1218(2) 0.47789(17) 0.0532(6) Uani 1 1 d .
H28A H 0.0291 1.1614 0.5293 0.080 Uiso 1 1 calc R
H28B H 0.0099 1.0718 0.4622 0.080 Uiso 1 1 calc R
H28C H 0.0288 1.1777 0.4341 0.080 Uiso 1 1 calc R
C29 C 0.12785(6) 0.99268(18) 0.37566(12) 0.0419(5) Uani 1 1 d .
H29A H 0.1330 0.9152 0.3610 0.063 Uiso 1 1 calc R
H29B H 0.1486 1.0353 0.3955 0.063 Uiso 1 1 calc R
H29C H 0.1140 1.0306 0.3270 0.063 Uiso 1 1 calc R
C31 C 0.18612(4) 0.82652(15) 0.63569(11) 0.0259(4) Uani 1 1 d .
C32 C 0.19764(4) 0.72678(17) 0.68127(12) 0.0318(4) Uani 1 1 d .
C33 C 0.21634(5) 0.7348(2) 0.76336(13) 0.0427(5) Uani 1 1 d .
H33A H 0.2237 0.6667 0.7929 0.051 Uiso 1 1 calc R
C34 C 0.22451(6) 0.8381(2) 0.80291(13) 0.0469(6) Uani 1 1 d .
C35 C 0.21447(5) 0.9358(2) 0.75737(13) 0.0433(5) Uani 1 1 d .
H35A H 0.2204 1.0077 0.7827 0.052 Uiso 1 1 calc R
C36 C 0.19588(5) 0.93222(17) 0.67531(12) 0.0332(4) Uani 1 1 d .
C37 C 0.19149(6) 0.60855(18) 0.64558(15) 0.0440(5) Uani 1 1 d .
H37A H 0.2096 0.5581 0.6735 0.066 Uiso 1 1 calc R
H37B H 0.1906 0.6109 0.5865 0.066 Uiso 1 1 calc R
H37C H 0.1703 0.5798 0.6535 0.066 Uiso 1 1 calc R
C38 C 0.24391(8) 0.8438(3) 0.89285(16) 0.0794(10) Uani 1 1 d .
H38A H 0.2518 0.7676 0.9119 0.119 Uiso 1 1 calc R
H38B H 0.2294 0.8728 0.9265 0.119 Uiso 1 1 calc R
H38C H 0.2630 0.8948 0.8980 0.119 Uiso 1 1 calc R
C39 C 0.18667(6) 1.04445(17) 0.63152(14) 0.0439(5) Uani 1 1 d .
H39A H 0.2000 1.1055 0.6635 0.066 Uiso 1 1 calc R
H39B H 0.1630 1.0598 0.6261 0.066 Uiso 1 1 calc R
H39C H 0.1911 1.0408 0.5766 0.066 Uiso 1 1 calc R
C100 C 0.0000 0.9802(4) 0.2500 0.1049(18) Uani 1 2 d S
H10A H 0.0212 0.9525 0.2416 0.157 Uiso 0.50 1 calc PR
H10B H -0.0183 0.9525 0.2054 0.157 Uiso 0.50 1 calc PR
H10C H -0.0029 0.9525 0.3030 0.157 Uiso 0.50 1 calc PR
C101 C 0.0000 1.1071(3) 0.2500 0.0495(8) Uani 1 2 d S
C102 C 0.02716(6) 1.1680(3) 0.23875(15) 0.0557(7) Uani 1 1 d .
H10D H 0.0461 1.1284 0.2307 0.067 Uiso 1 1 calc R
C103 C 0.02705(9) 1.2841(3) 0.23913(17) 0.0776(10) Uani 1 1 d .
H10E H 0.0460 1.3246 0.2318 0.093 Uiso 1 1 calc R
C104 C 0.0000 1.3424(4) 0.2500 0.0911(17) Uani 1 2 d S
H10F H 0.0000 1.4232 0.2500 0.109 Uiso 1 2 calc SR
H1 H 0.1796(5) 0.8858(18) 0.4838(12) 0.037(5) Uiso 1 1 d .
H2 H 0.1325(5) 0.6899(18) 0.5386(13) 0.040(6) Uiso 1 1 d .

loop_
_atom_site_aniso_label
_atom_site_aniso_U_11
_atom_site_aniso_U_22
_atom_site_aniso_U_33
_atom_site_aniso_U_23
_atom_site_aniso_U_13
_atom_site_aniso_U_12
Ni 0.02248(13) 0.02239(13) 0.02224(13) -0.00181(8) 0.00655(9) -0.00073(8)
Si 0.0248(2) 0.0227(2) 0.0227(2) -0.00149(18) 0.00814(19) -0.00042(18)
N1 0.0318(9) 0.0409(10) 0.0274(8) -0.0048(7) 0.0128(7) -0.0042(7)
N2 0.0357(9) 0.0415(10) 0.0230(8) -0.0007(7) 0.0048(7) -0.0007(7)
N3 0.0301(8) 0.0265(8) 0.0444(10) -0.0066(7) 0.0149(7) -0.0043(6)
N4 0.0246(8) 0.0323(9) 0.0431(9) -0.0058(7) 0.0111(7) -0.0024(7)
C1 0.0287(9) 0.0214(9) 0.0264(9) -0.0016(7) 0.0061(7) -0.0018(7)
C2 0.0485(14) 0.0757(18) 0.0314(11) -0.0073(11) 0.0210(10) -0.0083(12)
C3 0.0529(14) 0.0709(17) 0.0247(10) -0.0017(10) 0.0121(10) -0.0064(12)
C4 0.0264(10) 0.0445(12) 0.0337(10) -0.0051(9) 0.0116(8) -0.0029(8)
C5 0.0334(11) 0.0537(13) 0.0303(10) 0.0002(9) -0.0020(8) 0.0025(9)
C6 0.0402(12) 0.0541(14) 0.0514(13) -0.0068(11) 0.0206(10) -0.0131(10)
C7 0.0402(12) 0.0522(14) 0.0611(15) -0.0036(12) 0.0160(11) 0.0051(11)
C8 0.0661(18) 0.0567(17) 0.089(2) 0.0076(16) -0.0192(16) 0.0089(14)
C9 0.0450(14) 0.0573(16) 0.0776(19) -0.0038(14) -0.0065(13) -0.0074(12)
C11 0.0256(9) 0.0282(9) 0.0247(9) -0.0023(7) 0.0058(7) 0.0000(7)
C12 0.0430(12) 0.0308(11) 0.0768(17) -0.0127(11) 0.0261(12) -0.0135(9)
C13 0.0324(11) 0.0406(12) 0.0737(16) -0.0129(11) 0.0215(11) -0.0128(9)
C14 0.0325(10) 0.0293(10) 0.0499(12) -0.0039(9) 0.0173(9) 0.0017(8)
C15 0.0258(10) 0.0372(11) 0.0456(12) -0.0018(9) 0.0095(9) 0.0064(8)
C16 0.0493(14) 0.0654(16) 0.0529(15) 0.0063(13) 0.0125(12) 0.0155(12)
C17 0.0602(16) 0.0698(18) 0.0470(14) -0.0054(12) 0.0195(12) 0.0212(13)
C18 0.0370(13) 0.083(2) 0.0537(15) 0.0016(13) 0.0072(11) 0.0181(12)
C19 0.0456(13) 0.0495(14) 0.0511(14) -0.0054(11) 0.0194(11) 0.0065(10)
C21 0.0271(9) 0.0216(8) 0.0249(9) -0.0038(7) 0.0040(7) -0.0009(7)
C22 0.0284(9) 0.0275(9) 0.0290(9) -0.0038(7) 0.0061(7) -0.0012(7)
C23 0.0288(10) 0.0319(10) 0.0415(11) -0.0056(9) 0.0103(8) 0.0002(8)
C24 0.0296(10) 0.0270(10) 0.0526(13) -0.0034(9) 0.0015(9) 0.0018(8)
C25 0.0378(11) 0.0260(10) 0.0372(11) 0.0038(8) -0.0031(9) 0.0018(8)
C26 0.0394(11) 0.0215(9) 0.0268(9) -0.0019(7) 0.0036(8) -0.0004(8)
C27 0.0332(10) 0.0487(12) 0.0279(10) 0.0010(9) 0.0138(8) 0.0046(9)
C28 0.0355(12) 0.0447(13) 0.0755(17) 0.0065(12) 0.0061(11) 0.0106(10)
C29 0.0622(14) 0.0344(11) 0.0298(10) 0.0082(9) 0.0127(10) 0.0062(10)
C31 0.0209(9) 0.0310(10) 0.0267(9) -0.0003(7) 0.0074(7) 0.0001(7)
C32 0.0241(9) 0.0380(11) 0.0352(10) 0.0074(8) 0.0109(8) 0.0017(8)
C33 0.0313(11) 0.0574(14) 0.0391(11) 0.0190(10) 0.0081(9) 0.0002(10)
C34 0.0373(12) 0.0715(17) 0.0292(11) 0.0029(11) 0.0031(9) -0.0117(11)
C35 0.0381(12) 0.0542(14) 0.0357(11) -0.0123(10) 0.0055(9) -0.0114(10)
C36 0.0273(9) 0.0384(11) 0.0334(10) -0.0044(8) 0.0065(8) -0.0030(8)
C37 0.0436(12) 0.0319(11) 0.0544(14) 0.0132(10) 0.0079(10) 0.0071(9)
C38 0.075(2) 0.117(3) 0.0354(14) 0.0097(15) -0.0072(13) -0.0273(18)
C39 0.0457(12) 0.0294(11) 0.0507(13) -0.0101(9) 0.0005(10) -0.0046(9)
C100 0.119(5) 0.061(3) 0.133(5) 0.000 0.026(4) 0.000
C101 0.0446(18) 0.061(2) 0.0440(18) 0.000 0.0134(15) 0.000
C102 0.0339(12) 0.099(2) 0.0374(13) -0.0016(13) 0.0142(10) -0.0022(12)
C103 0.091(2) 0.097(3) 0.0415(15) 0.0043(16) 0.0101(15) -0.048(2)
C104 0.147(6) 0.063(3) 0.054(3) 0.000 0.006(3) 0.000

loop_
_atom_type_symbol
_atom_type_description
_atom_type_scat_dispersion_real
_atom_type_scat_dispersion_imag
_atom_type_scat_source
C C 0.0033 0.0016 'International Tables Vol C Tables 4.2.6.8 and 6.1.1.4'
H H 0.0000 0.0000 'International Tables Vol C Tables 4.2.6.8 and 6.1.1.4'
N N 0.0061 0.0033 'International Tables Vol C Tables 4.2.6.8 and 6.1.1.4'
Si Si 0.0817 0.0704 'International Tables Vol C Tables 4.2.6.8 and 6.1.1.4'
Ni Ni 0.3393 1.1124 'International Tables Vol C Tables 4.2.6.8 and 6.1.1.4'

loop_
_geom_angle_atom_site_label_1
_geom_angle_atom_site_label_2
_geom_angle_atom_site_label_3
_geom_angle
_geom_angle_site_symmetry_1
C1 Ni C11 104.55(8) .
C1 Ni Si 104.30(5) .
C11 Ni Si 150.40(6) .
C1 Ni H2 165.2(9) .
C11 Ni H2 90.2(9) .
Si Ni H2 60.9(9) .
C21 Si C31 109.50(8) .
C21 Si Ni 102.65(6) .
C31 Si Ni 124.28(6) .
C21 Si H1 103.6(8) .
C31 Si H1 99.8(8) .
Ni Si H1 115.5(8) .
C21 Si H2 91.5(6) .
C31 Si H2 96.0(6) .
Ni Si H2 38.2(6) .
H1 Si H2 153.1(10) .
C1 N1 C2 111.65(17) .
C1 N1 C4 124.50(16) .
C2 N1 C4 123.76(17) .
C1 N2 C3 111.67(17) .
C1 N2 C5 124.30(17) .
C3 N2 C5 124.02(18) .
C11 N3 C12 111.63(16) .
C11 N3 C14 123.18(15) .
C12 N3 C14 125.10(17) .
C11 N4 C13 111.70(16) .
C11 N4 C15 122.96(16) .
C13 N4 C15 125.27(16) .
N1 C1 N2 102.94(16) .
N1 C1 Ni 129.36(14) .
N2 C1 Ni 127.63(14) .
C3 C2 N1 106.95(19) .
C3 C2 H2A 126.5 .
N1 C2 H2A 126.5 .
C2 C3 N2 106.78(19) .
C2 C3 H3 126.6 .
N2 C3 H3 126.6 .
N1 C4 C7 111.04(17) .
N1 C4 C6 109.99(18) .
C7 C4 C6 112.08(18) .
N1 C4 H4A 107.9 .
C7 C4 H4A 107.9 .
C6 C4 H4A 107.9 .
N2 C5 C9 111.00(19) .
N2 C5 C8 110.9(2) .
C9 C5 C8 111.2(2) .
N2 C5 H5A 107.9 .
C9 C5 H5A 107.9 .
C8 C5 H5A 107.9 .
C4 C6 H6A 109.5 .
C4 C6 H6B 109.5 .
H6A C6 H6B 109.5 .
C4 C6 H6C 109.5 .
H6A C6 H6C 109.5 .
H6B C6 H6C 109.5 .
C4 C7 H7A 109.5 .
C4 C7 H7B 109.5 .
H7A C7 H7B 109.5 .
C4 C7 H7C 109.5 .
H7A C7 H7C 109.5 .
H7B C7 H7C 109.5 .
C5 C8 H8A 109.5 .
C5 C8 H8B 109.5 .
H8A C8 H8B 109.5 .
C5 C8 H8C 109.5 .
H8A C8 H8C 109.5 .
H8B C8 H8C 109.5 .
C5 C9 H9A 109.5 .
C5 C9 H9B 109.5 .
H9A C9 H9B 109.5 .
C5 C9 H9C 109.5 .
H9A C9 H9C 109.5 .
H9B C9 H9C 109.5 .
N3 C11 N4 103.14(15) .
N3 C11 Ni 129.27(13) .
N4 C11 Ni 127.38(13) .
C13 C12 N3 106.73(19) .
C13 C12 H12A 126.6 .
N3 C12 H12A 126.6 .
C12 C13 N4 106.79(18) .
C12 C13 H13A 126.6 .
N4 C13 H13A 126.6 .
N3 C14 C16 110.80(18) .
N3 C14 C17 110.30(18) .
C16 C14 C17 111.80(19) .
N3 C14 H14A 107.9 .
C16 C14 H14A 107.9 .
C17 C14 H14A 107.9 .
N4 C15 C19 110.50(17) .
N4 C15 C18 110.95(18) .
C19 C15 C18 111.49(19) .
N4 C15 H15A 107.9 .
C19 C15 H15A 107.9 .
C18 C15 H15A 107.9 .
C14 C16 H16A 109.5 .
C14 C16 H16B 109.5 .
H16A C16 H16B 109.5 .
C14 C16 H16C 109.5 .
H16A C16 H16C 109.5 .
H16B C16 H16C 109.5 .
C14 C17 H17A 109.5 .
C14 C17 H17B 109.5 .
H17A C17 H17B 109.5 .
C14 C17 H17C 109.5 .
H17A C17 H17C 109.5 .
H17B C17 H17C 109.5 .
C15 C18 H18A 109.5 .
C15 C18 H18B 109.5 .
H18A C18 H18B 109.5 .
C15 C18 H18C 109.5 .
H18A C18 H18C 109.5 .
H18B C18 H18C 109.5 .
C15 C19 H19A 109.5 .
C15 C19 H19B 109.5 .
H19A C19 H19B 109.5 .
C15 C19 H19C 109.5 .
H19A C19 H19C 109.5 .
H19B C19 H19C 109.5 .
C22 C21 C26 117.29(16) .
C22 C21 Si 122.62(14) .
C26 C21 Si 119.68(14) .
C23 C22 C21 120.30(17) .
C23 C22 C27 117.88(17) .
C21 C22 C27 121.80(16) .
C24 C23 C22 122.29(19) .
C24 C23 H23A 118.9 .
C22 C23 H23A 118.9 .
C23 C24 C25 117.44(18) .
C23 C24 C28 121.4(2) .
C25 C24 C28 121.2(2) .
C24 C25 C26 122.24(18) .
C24 C25 H25 118.9 .
C26 C25 H25 118.9 .
C25 C26 C21 120.43(18) .
C25 C26 C29 118.11(17) .
C21 C26 C29 121.46(17) .
C22 C27 H27A 109.5 .
C22 C27 H27B 109.5 .
H27A C27 H27B 109.5 .
C22 C27 H27C 109.5 .
H27A C27 H27C 109.5 .
H27B C27 H27C 109.5 .
C24 C28 H28A 109.5 .
C24 C28 H28B 109.5 .
H28A C28 H28B 109.5 .
C24 C28 H28C 109.5 .
H28A C28 H28C 109.5 .
H28B C28 H28C 109.5 .
C26 C29 H29A 109.5 .
C26 C29 H29B 109.5 .
H29A C29 H29B 109.5 .
C26 C29 H29C 109.5 .
H29A C29 H29C 109.5 .
H29B C29 H29C 109.5 .
C32 C31 C36 117.00(17) .
C32 C31 Si 123.14(14) .
C36 C31 Si 119.85(14) .
C33 C32 C31 120.20(19) .
C33 C32 C37 116.57(18) .
C31 C32 C37 123.22(18) .
C34 C33 C32 122.5(2) .
C34 C33 H33A 118.7 .
C32 C33 H33A 118.7 .
C35 C34 C33 117.4(2) .
C35 C34 C38 121.4(2) .
C33 C34 C38 121.2(2) .
C34 C35 C36 122.2(2) .
C34 C35 H35A 118.9 .
C36 C35 H35A 118.9 .
C35 C36 C31 120.58(19) .
C35 C36 C39 117.48(19) .
C31 C36 C39 121.94(17) .
C32 C37 H37A 109.5 .
C32 C37 H37B 109.5 .
H37A C37 H37B 109.5 .
C32 C37 H37C 109.5 .
H37A C37 H37C 109.5 .
H37B C37 H37C 109.5 .
C34 C38 H38A 109.5 .
C34 C38 H38B 109.5 .
H38A C38 H38B 109.5 .
C34 C38 H38C 109.5 .
H38A C38 H38C 109.5 .
H38B C38 H38C 109.5 .
C36 C39 H39A 109.5 .
C36 C39 H39B 109.5 .
H39A C39 H39B 109.5 .
C36 C39 H39C 109.5 .
H39A C39 H39C 109.5 .
H39B C39 H39C 109.5 .
C101 C100 H10A 109.5 .
C101 C100 H10B 109.5 .
H10A C100 H10B 109.5 .
C101 C100 H10C 109.5 .
H10A C100 H10C 109.5 .
H10B C100 H10C 109.5 .
C102 C101 C102 117.7(4) 2
C102 C101 C100 121.14(18) 2
C102 C101 C100 121.14(18) .
C103 C102 C101 120.8(3) .
C103 C102 H10D 119.6 .
C101 C102 H10D 119.6 .
C104 C103 C102 120.5(3) .
C104 C103 H10E 119.8 .
C102 C103 H10E 119.8 .
C103 C104 C103 119.6(5) 2
C103 C104 H10F 120.2 2
C103 C104 H10F 120.2 .

loop_
_geom_bond_atom_site_label_1
_geom_bond_atom_site_label_2
_geom_bond_distance
_geom_bond_site_symmetry_2
Ni C1 1.9065(19) .
Ni C11 1.9268(18) .
Ni Si 2.2199(7) .
Ni H2 1.39(2) .
Si C21 1.9193(18) .
Si C31 1.932(2) .
Si H1 1.42(2) .
Si H2 1.96(2) .
N1 C1 1.362(2) .
N1 C2 1.390(3) .
N1 C4 1.474(3) .
N2 C1 1.375(2) .
N2 C3 1.384(3) .
N2 C5 1.471(3) .
N3 C11 1.364(2) .
N3 C12 1.387(3) .
N3 C14 1.474(2) .
N4 C11 1.368(2) .
N4 C13 1.383(3) .
N4 C15 1.479(2) .
C2 C3 1.336(3) .
C2 H2A 0.9500 .
C3 H3 0.9500 .
C4 C7 1.522(3) .
C4 C6 1.523(3) .
C4 H4A 1.0000 .
C5 C9 1.501(3) .
C5 C8 1.522(3) .
C5 H5A 1.0000 .
C6 H6A 0.9800 .
C6 H6B 0.9800 .
C6 H6C 0.9800 .
C7 H7A 0.9800 .
C7 H7B 0.9800 .
C7 H7C 0.9800 .
C8 H8A 0.9800 .
C8 H8B 0.9800 .
C8 H8C 0.9800 .
C9 H9A 0.9800 .
C9 H9B 0.9800 .
C9 H9C 0.9800 .
C12 C13 1.341(3) .
C12 H12A 0.9500 .
C13 H13A 0.9500 .
C14 C16 1.519(3) .
C14 C17 1.521(3) .
C14 H14A 1.0000 .
C15 C19 1.517(3) .
C15 C18 1.526(3) .
C15 H15A 1.0000 .
C16 H16A 0.9800 .
C16 H16B 0.9800 .
C16 H16C 0.9800 .
C17 H17A 0.9800 .
C17 H17B 0.9800 .
C17 H17C 0.9800 .
C18 H18A 0.9800 .
C18 H18B 0.9800 .
C18 H18C 0.9800 .
C19 H19A 0.9800 .
C19 H19B 0.9800 .
C19 H19C 0.9800 .
C21 C22 1.420(3) .
C21 C26 1.421(3) .
C22 C23 1.398(3) .
C22 C27 1.512(3) .
C23 C24 1.391(3) .
C23 H23A 0.9500 .
C24 C25 1.391(3) .
C24 C28 1.518(3) .
C25 C26 1.395(3) .
C25 H25 0.9500 .
C26 C29 1.516(3) .
C27 H27A 0.9800 .
C27 H27B 0.9800 .
C27 H27C 0.9800 .
C28 H28A 0.9800 .
C28 H28B 0.9800 .
C28 H28C 0.9800 .
C29 H29A 0.9800 .
C29 H29B 0.9800 .
C29 H29C 0.9800 .
C31 C32 1.416(3) .
C31 C36 1.419(3) .
C32 C33 1.404(3) .
C32 C37 1.509(3) .
C33 C34 1.384(3) .
C33 H33A 0.9500 .
C34 C35 1.384(3) .
C34 C38 1.523(3) .
C35 C36 1.400(3) .
C35 H35A 0.9500 .
C36 C39 1.512(3) .
C37 H37A 0.9800 .
C37 H37B 0.9800 .
C37 H37C 0.9800 .
C38 H38A 0.9800 .
C38 H38B 0.9800 .
C38 H38C 0.9800 .
C39 H39A 0.9800 .
C39 H39B 0.9800 .
C39 H39C 0.9800 .
C100 C101 1.491(6) .
C100 H10A 0.9800 .
C100 H10B 0.9800 .
C100 H10C 0.9800 .
C101 C102 1.385(3) 2
C101 C102 1.385(3) .
C102 C103 1.365(4) .
C102 H10D 0.9500 .
C103 C104 1.363(4) .
C103 H10E 0.9500 .
C104 C103 1.363(4) 2
C104 H10F 0.9500 .
